data_7012928
loop_
_publ_author_name
'Tamasi, Gabriella'
'Cini, Renzo'

_publ_section_title
;
 Study of binary and ternary metal complexes containing the sulfato ligand:
 molecular models for selected non-catalytic sites in sulfurylase
;
_journal_coden_ASTM DTARAF
_journal_issue 14
_journal_name_full 'Dalton Transactions'
_journal_page_first 2928
_journal_page_last 2936
_journal_paper_doi 10.1039/b302779a
_journal_year 2003
_chemical_formula_iupac '[Zn (C15 H11 N3) (S O4)]2 2H2 O'
_chemical_formula_sum 'C30 H26 N6 O10 S2 Zn2'
_chemical_formula_weight 412.71
_chemical_name_systematic
;
(\m-o,o'-sulphato)(2,2':6'2"-terpyridine)
zinc(II) dimer di-hydrate
;
_space_group_IT_number 2
_symmetry_cell_setting triclinic
_symmetry_space_group_name_Hall '-P 1'
_symmetry_space_group_name_H-M 'P -1'
_atom_sites_solution_hydrogens geom
_atom_sites_solution_primary direct
_atom_sites_solution_secondary difmap
_audit_creation_method SHELXL-97
_cell_angle_alpha 110.14(3)
_cell_angle_beta 116.620(1)
_cell_angle_gamma 98.910(1)
_cell_formula_units_Z 2
_cell_length_a 9.7050(1)
_cell_length_b 9.767(2)
_cell_length_c 10.3220(1)
_cell_measurement_reflns_used 29
_cell_measurement_temperature 293(2)
_cell_measurement_theta_max 22.0
_cell_measurement_theta_min 5.0
_cell_volume 763.5(3)
_computing_cell_refinement 'XSCANS (Siemens, 1994)'
_computing_data_collection 'XSCANS (Siemens, 1994)'
_computing_data_reduction 'XSCANS (Siemens, 1994)'
_computing_molecular_graphics 'ORTEP-32/ORTEP-III (Farugia, 1998)'
_computing_publication_material 'CIFTAB (Shldrick, 1997)'
_computing_structure_refinement 'SHELXL-97 (Sheldrick, 1997)'
_computing_structure_solution 'SHELXS-97 (Sheldrick, 1990)'
_diffrn_ambient_temperature 293(2)
_diffrn_measured_fraction_theta_full 0.955
_diffrn_measured_fraction_theta_max 0.955
_diffrn_measurement_device_type 'Siemens P4'
_diffrn_measurement_method \w
_diffrn_radiation_monochromator graphite
_diffrn_radiation_source 'fine-focus sealed tube'
_diffrn_radiation_type MoK\a
_diffrn_radiation_wavelength 0.71073
_diffrn_reflns_av_R_equivalents 0.0188
_diffrn_reflns_av_sigmaI/netI 0.0276
_diffrn_reflns_limit_h_max 11
_diffrn_reflns_limit_h_min -1
_diffrn_reflns_limit_k_max 10
_diffrn_reflns_limit_k_min -10
_diffrn_reflns_limit_l_max 11
_diffrn_reflns_limit_l_min -12
_diffrn_reflns_number 3091
_diffrn_reflns_theta_full 25.00
_diffrn_reflns_theta_max 25.00
_diffrn_reflns_theta_min 2.39
_diffrn_standards_decay_% 0
_diffrn_standards_interval_count 97
_diffrn_standards_number 3
_exptl_absorpt_coefficient_mu 1.780
_exptl_absorpt_correction_T_max 0.497
_exptl_absorpt_correction_T_min 0.555
_exptl_absorpt_correction_type '\y scan'
_exptl_crystal_colour 'pale yellow'
_exptl_crystal_density_diffrn 1.795
_exptl_crystal_density_meas ?
_exptl_crystal_density_method .
_exptl_crystal_description prism
_exptl_crystal_F_000 420
_exptl_crystal_size_max 0.30
_exptl_crystal_size_mid 0.20
_exptl_crystal_size_min 0.10
_refine_diff_density_max 0.464
_refine_diff_density_min -0.383
_refine_diff_density_rms 0.064
_refine_ls_extinction_coef 0.0095(13)
_refine_ls_extinction_expression Fc^*^=kFc[1+0.001xFc^2^\l^3^/sin(2\q)]^-1/4^
_refine_ls_extinction_method SHELXL
_refine_ls_goodness_of_fit_ref 1.060
_refine_ls_hydrogen_treatment mixed
_refine_ls_matrix_type full
_refine_ls_number_parameters 235
_refine_ls_number_reflns 2587
_refine_ls_number_restraints 0
_refine_ls_restrained_S_all 1.060
_refine_ls_R_factor_all 0.0369
_refine_ls_R_factor_gt 0.0302
_refine_ls_shift/su_max 0.000
_refine_ls_shift/su_mean 0.000
_refine_ls_structure_factor_coef Fsqd
_refine_ls_weighting_details 'calc w=1/[\s^2^(Fo^2^)+(0.0418P)^2^+0.2961P] where P=(Fo^2^+2Fc^2^)/3'
_refine_ls_weighting_scheme calc
_refine_ls_wR_factor_gt 0.0732
_refine_ls_wR_factor_ref 0.0765
_reflns_number_gt 2284
_reflns_number_total 2587
_reflns_threshold_expression >2sigma(I)
_cod_data_source_file b302779a.txt
_cod_data_source_block znterpab
_cod_depositor_comments
;
The following automatic conversions were performed:
'_symmetry_cell_setting' value 'Triclinic' changed to 'triclinic'
according to '/home/saulius/struct/CIF-dictionaries/cif_core.dic'
dictionary named 'cif_core.dic' version 2.4.1 from 2010-06-29.

Automatic conversion script
Id: cif_fix_enum 1527 2010-12-29 10:47:43Z saulius 
;
_cod_original_cell_volume 763.47(19)
_cod_original_sg_symbol_H-M P-1
_cod_database_code 7012928

loop_
_symmetry_equiv_pos_as_xyz
'x, y, z'
'-x, -y, -z'

loop_
_atom_site_label
_atom_site_type_symbol
_atom_site_fract_x
_atom_site_fract_y
_atom_site_fract_z
_atom_site_U_iso_or_equiv
_atom_site_adp_type
_atom_site_occupancy
_atom_site_symmetry_multiplicity
_atom_site_calc_flag
_atom_site_refinement_flags
_atom_site_disorder_assembly
_atom_site_disorder_group
Zn1 Zn 0.76319(4) 0.35590(4) 0.40924(4) 0.02811(13) Uani 1 1 d . . .
S1 S 0.92070(8) 0.47396(8) 0.23533(8) 0.02837(18) Uani 1 1 d . . .
O3 O 0.8883(3) 0.3729(2) 0.3069(3) 0.0372(5) Uani 1 1 d . . .
O1W O 0.8386(4) 0.2021(3) -0.2238(4) 0.0546(7) Uani 1 1 d . . .
O1 O 0.7880(3) 0.5287(3) 0.1764(4) 0.0624(7) Uani 1 1 d . . .
O4 O 0.9428(3) 0.3828(3) 0.1077(3) 0.0555(7) Uani 1 1 d . . .
N1' N 0.5068(3) 0.2527(3) 0.2495(3) 0.0285(5) Uani 1 1 d . . .
O2 O 1.0789(3) 0.6098(3) 0.3680(3) 0.0531(7) Uani 1 1 d . . .
N1 N 0.7046(3) 0.1007(3) 0.3125(3) 0.0314(5) Uani 1 1 d . . .
C5 C 0.4921(4) -0.1524(3) 0.1157(4) 0.0380(7) Uani 1 1 d . . .
H5 H 0.3805 -0.2130 0.0372 0.046 Uiso 1 1 calc R . .
N1" N 0.6835(3) 0.5531(3) 0.4476(3) 0.0326(5) Uani 1 1 d . . .
C2' C 0.4317(3) 0.0965(3) 0.1604(3) 0.0288(6) Uani 1 1 d . . .
C3' C 0.2621(4) 0.0268(4) 0.0444(4) 0.0394(7) Uani 1 1 d . . .
H3' H 0.2098 -0.0817 -0.0169 0.047 Uiso 1 1 calc R . .
C3 C 0.7710(4) -0.1303(4) 0.2701(4) 0.0421(8) Uani 1 1 d . . .
H3A H 0.8510 -0.1750 0.2966 0.051 Uiso 1 1 calc R . .
C6' C 0.4206(4) 0.3463(3) 0.2311(4) 0.0324(6) Uani 1 1 d . . .
C2" C 0.5204(4) 0.5161(3) 0.3451(4) 0.0328(6) Uani 1 1 d . . .
C5' C 0.2511(4) 0.2840(4) 0.1151(4) 0.0437(8) Uani 1 1 d . . .
H5' H 0.1916 0.3492 0.1002 0.052 Uiso 1 1 calc R . .
C4 C 0.6071(4) -0.2229(4) 0.1531(4) 0.0420(8) Uani 1 1 d . . .
H4 H 0.5741 -0.3315 0.0999 0.050 Uiso 1 1 calc R . .
C6 C 0.5448(3) 0.0094(3) 0.1963(3) 0.0296(6) Uani 1 1 d . . .
C4' C 0.1737(4) 0.1237(4) 0.0228(4) 0.0445(8) Uani 1 1 d . . .
H4' H 0.0603 0.0799 -0.0550 0.053 Uiso 1 1 calc R . .
C2 C 0.8146(4) 0.0296(4) 0.3472(4) 0.0402(7) Uani 1 1 d . . .
H2 H 0.9256 0.0916 0.4273 0.048 Uiso 1 1 calc R . .
C3" C 0.4496(5) 0.6290(4) 0.3486(4) 0.0453(8) Uani 1 1 d . . .
H3" H 0.3366 0.6010 0.2769 0.054 Uiso 1 1 calc R . .
C5" C 0.7160(5) 0.8226(4) 0.5657(4) 0.0457(8) Uani 1 1 d . . .
H5" H 0.7850 0.9264 0.6423 0.055 Uiso 1 1 calc R . .
C4" C 0.5501(5) 0.7841(4) 0.4605(4) 0.0494(9) Uani 1 1 d . . .
H4" H 0.5054 0.8620 0.4645 0.059 Uiso 1 1 calc R . .
C6" C 0.7786(4) 0.7046(3) 0.5557(4) 0.0415(8) Uani 1 1 d . . .
H6" H 0.8913 0.7310 0.6268 0.050 Uiso 1 1 calc R . .
H2W H 0.862(6) 0.271(6) -0.134(6) 0.084(17) Uiso 1 1 d . . .
H1W H 0.875(5) 0.260(5) -0.254(5) 0.059(13) Uiso 1 1 d . . .

loop_
_atom_site_aniso_label
_atom_site_aniso_U_11
_atom_site_aniso_U_22
_atom_site_aniso_U_33
_atom_site_aniso_U_23
_atom_site_aniso_U_13
_atom_site_aniso_U_12
Zn1 0.02295(19) 0.0233(2) 0.02789(19) 0.00699(14) 0.01124(14) 0.00418(13)
S1 0.0247(4) 0.0222(4) 0.0273(3) 0.0068(3) 0.0109(3) 0.0046(3)
O3 0.0368(11) 0.0332(11) 0.0508(13) 0.0213(10) 0.0291(11) 0.0129(9)
O1W 0.0698(18) 0.0349(14) 0.0518(16) 0.0183(13) 0.0308(15) 0.0137(13)
O1 0.0486(15) 0.0506(15) 0.089(2) 0.0397(15) 0.0295(15) 0.0280(13)
O4 0.0666(17) 0.0529(15) 0.0429(13) 0.0116(11) 0.0369(13) 0.0146(13)
N1' 0.0248(12) 0.0277(12) 0.0307(12) 0.0114(10) 0.0154(10) 0.0083(10)
O2 0.0435(14) 0.0437(13) 0.0303(11) 0.0145(10) 0.0010(10) -0.0151(11)
N1 0.0251(12) 0.0258(12) 0.0276(12) 0.0081(10) 0.0082(10) 0.0028(10)
C5 0.0380(17) 0.0257(15) 0.0341(16) 0.0073(13) 0.0156(14) 0.0021(13)
N1" 0.0338(13) 0.0253(12) 0.0356(13) 0.0080(10) 0.0214(11) 0.0098(10)
C2' 0.0249(14) 0.0280(15) 0.0256(14) 0.0095(12) 0.0121(12) 0.0032(12)
C3' 0.0287(16) 0.0372(17) 0.0347(16) 0.0109(14) 0.0120(14) 0.0007(13)
C3 0.0485(19) 0.0374(18) 0.0465(19) 0.0225(15) 0.0255(17) 0.0239(16)
C6' 0.0289(15) 0.0359(16) 0.0333(15) 0.0144(13) 0.0189(13) 0.0121(13)
C2" 0.0358(16) 0.0332(16) 0.0392(16) 0.0178(13) 0.0259(14) 0.0162(13)
C5' 0.0315(17) 0.050(2) 0.0514(19) 0.0244(17) 0.0217(15) 0.0192(15)
C4 0.057(2) 0.0239(15) 0.0418(18) 0.0132(13) 0.0261(17) 0.0136(15)
C6 0.0288(15) 0.0266(15) 0.0254(14) 0.0093(11) 0.0129(12) 0.0038(12)
C4' 0.0224(15) 0.053(2) 0.0444(18) 0.0210(16) 0.0111(14) 0.0096(15)
C2 0.0322(16) 0.0389(18) 0.0403(17) 0.0180(14) 0.0133(14) 0.0130(14)
C3" 0.051(2) 0.0441(19) 0.054(2) 0.0258(17) 0.0327(18) 0.0276(17)
C5" 0.067(2) 0.0286(17) 0.048(2) 0.0144(15) 0.0385(19) 0.0178(16)
C4" 0.072(3) 0.041(2) 0.058(2) 0.0283(17) 0.045(2) 0.0343(19)
C6" 0.0446(19) 0.0262(16) 0.0446(18) 0.0079(14) 0.0250(16) 0.0094(14)

loop_
_atom_type_symbol
_atom_type_description
_atom_type_scat_dispersion_real
_atom_type_scat_dispersion_imag
_atom_type_scat_source
C C 0.0033 0.0016 'International Tables Vol C Tables 4.2.6.8 and 6.1.1.4'
H H 0.0000 0.0000 'International Tables Vol C Tables 4.2.6.8 and 6.1.1.4'
N N 0.0061 0.0033 'International Tables Vol C Tables 4.2.6.8 and 6.1.1.4'
O O 0.0106 0.0060 'International Tables Vol C Tables 4.2.6.8 and 6.1.1.4'
S S 0.1246 0.1234 'International Tables Vol C Tables 4.2.6.8 and 6.1.1.4'
Zn Zn 0.2839 1.4301 'International Tables Vol C Tables 4.2.6.8 and 6.1.1.4'

loop_
_geom_angle_atom_site_label_1
_geom_angle_atom_site_label_2
_geom_angle_atom_site_label_3
_geom_angle
_geom_angle_site_symmetry_1
_geom_angle_site_symmetry_3
_geom_angle_publ_flag
O3 Zn1 O2 107.32(10) . 2_766 ?
O3 Zn1 N1' 115.42(9) . . ?
O2 Zn1 N1' 134.70(10) 2_766 . ?
O3 Zn1 N1" 107.66(9) . . ?
O2 Zn1 N1" 104.83(11) 2_766 . ?
N1' Zn1 N1" 76.45(9) . . ?
O3 Zn1 N1 91.87(9) . . ?
O2 Zn1 N1 90.30(10) 2_766 . ?
N1' Zn1 N1 74.47(9) . . ?
N1" Zn1 N1 149.88(9) . . ?
O1 S1 O4 112.56(17) . . ?
O1 S1 O2 109.97(15) . . ?
O4 S1 O2 108.77(15) . . ?
O1 S1 O3 110.37(14) . . ?
O4 S1 O3 107.55(14) . . ?
O2 S1 O3 107.46(13) . . ?
S1 O3 Zn1 135.48(13) . . ?
C6' N1' C2' 121.0(2) . . ?
C6' N1' Zn1 118.33(18) . . ?
C2' N1' Zn1 120.57(19) . . ?
S1 O2 Zn1 128.16(14) . 2_766 ?
C6 N1 C2 117.7(2) . . ?
C6 N1 Zn1 115.80(19) . . ?
C2 N1 Zn1 126.23(19) . . ?
C4 C5 C6 119.2(3) . . ?
C6" N1" C2" 118.3(3) . . ?
C6" N1" Zn1 127.3(2) . . ?
C2" N1" Zn1 114.38(19) . . ?
N1' C2' C3' 121.1(3) . . ?
N1' C2' C6 114.3(2) . . ?
C3' C2' C6 124.6(3) . . ?
C4' C3' C2' 117.9(3) . . ?
C4 C3 C2 118.8(3) . . ?
N1' C6' C5' 120.7(3) . . ?
N1' C6' C2" 114.4(2) . . ?
C5' C6' C2" 124.9(3) . . ?
N1" C2" C3" 122.0(3) . . ?
N1" C2" C6' 115.9(3) . . ?
C3" C2" C6' 122.1(3) . . ?
C4' C5' C6' 118.4(3) . . ?
C3 C4 C5 119.0(3) . . ?
N1 C6 C5 122.1(3) . . ?
N1 C6 C2' 114.6(2) . . ?
C5 C6 C2' 123.3(3) . . ?
C5' C4' C3' 120.8(3) . . ?
N1 C2 C3 123.2(3) . . ?
C4" C3" C2" 118.7(3) . . ?
C4" C5" C6" 118.7(3) . . ?
C5" C4" C3" 119.7(3) . . ?
N1" C6" C5" 122.7(3) . . ?

loop_
_geom_bond_atom_site_label_1
_geom_bond_atom_site_label_2
_geom_bond_distance
_geom_bond_site_symmetry_2
_geom_bond_publ_flag
Zn1 O3 1.956(2) . ?
Zn1 O2 1.975(2) 2_766 ?
Zn1 N1' 2.080(2) . ?
Zn1 N1" 2.163(2) . ?
Zn1 N1 2.207(2) . ?
S1 O1 1.432(2) . ?
S1 O4 1.441(2) . ?
S1 O2 1.492(2) . ?
S1 O3 1.495(2) . ?
N1' C6' 1.337(4) . ?
N1' C2' 1.339(4) . ?
O2 Zn1 1.975(2) 2_766 ?
N1 C6 1.344(4) . ?
N1 C2 1.346(4) . ?
C5 C4 1.379(5) . ?
C5 C6 1.384(4) . ?
N1" C6" 1.343(4) . ?
N1" C2" 1.347(4) . ?
C2' C3' 1.390(4) . ?
C2' C6 1.486(4) . ?
C3' C4' 1.381(5) . ?
C3 C4 1.374(5) . ?
C3 C2 1.374(4) . ?
C6' C5' 1.390(4) . ?
C6' C2" 1.486(4) . ?
C2" C3" 1.386(4) . ?
C5' C4' 1.375(5) . ?
C3" C4" 1.381(5) . ?
C5" C4" 1.370(5) . ?
C5" C6" 1.378(5) . ?

loop_
_geom_torsion_atom_site_label_1
_geom_torsion_atom_site_label_2
_geom_torsion_atom_site_label_3
_geom_torsion_atom_site_label_4
_geom_torsion
_geom_torsion_site_symmetry_1
_geom_torsion_site_symmetry_2
_geom_torsion_site_symmetry_3
_geom_torsion_site_symmetry_4
_geom_torsion_publ_flag
O1 S1 O3 Zn1 -26.7(2) . . . . ?
O4 S1 O3 Zn1 -149.79(19) . . . . ?
O2 S1 O3 Zn1 93.3(2) . . . . ?
O2 Zn1 O3 S1 -121.19(19) 2_766 . . . ?
N1' Zn1 O3 S1 74.2(2) . . . . ?
N1" Zn1 O3 S1 -8.8(2) . . . . ?
N1 Zn1 O3 S1 147.91(19) . . . . ?
O3 Zn1 N1' C6' -96.4(2) . . . . ?
O2 Zn1 N1' C6' 104.5(2) 2_766 . . . ?
N1" Zn1 N1' C6' 6.9(2) . . . . ?
N1 Zn1 N1' C6' 179.0(2) . . . . ?
O3 Zn1 N1' C2' 79.7(2) . . . . ?
O2 Zn1 N1' C2' -79.3(2) 2_766 . . . ?
N1" Zn1 N1' C2' -176.9(2) . . . . ?
N1 Zn1 N1' C2' -4.9(2) . . . . ?
O1 S1 O2 Zn1 127.3(2) . . . 2_766 ?
O4 S1 O2 Zn1 -109.0(2) . . . 2_766 ?
O3 S1 O2 Zn1 7.1(2) . . . 2_766 ?
O3 Zn1 N1 C6 -111.2(2) . . . . ?
O2 Zn1 N1 C6 141.5(2) 2_766 . . . ?
N1' Zn1 N1 C6 4.68(19) . . . . ?
N1" Zn1 N1 C6 20.2(3) . . . . ?
O3 Zn1 N1 C2 62.1(3) . . . . ?
O2 Zn1 N1 C2 -45.3(3) 2_766 . . . ?
N1' Zn1 N1 C2 178.0(3) . . . . ?
N1" Zn1 N1 C2 -166.5(2) . . . . ?
O3 Zn1 N1" C6" -70.3(3) . . . . ?
O2 Zn1 N1" C6" 43.8(3) 2_766 . . . ?
N1' Zn1 N1" C6" 177.0(3) . . . . ?
N1 Zn1 N1" C6" 161.6(2) . . . . ?
O3 Zn1 N1" C2" 107.1(2) . . . . ?
O2 Zn1 N1" C2" -138.9(2) 2_766 . . . ?
N1' Zn1 N1" C2" -5.7(2) . . . . ?
N1 Zn1 N1" C2" -21.0(3) . . . . ?
C6' N1' C2' C3' 0.9(4) . . . . ?
Zn1 N1' C2' C3' -175.1(2) . . . . ?
C6' N1' C2' C6 -179.6(2) . . . . ?
Zn1 N1' C2' C6 4.3(3) . . . . ?
N1' C2' C3' C4' 0.5(4) . . . . ?
C6 C2' C3' C4' -178.8(3) . . . . ?
C2' N1' C6' C5' -2.1(4) . . . . ?
Zn1 N1' C6' C5' 174.0(2) . . . . ?
C2' N1' C6' C2" 176.9(2) . . . . ?
Zn1 N1' C6' C2" -7.0(3) . . . . ?
C6" N1" C2" C3" 0.0(4) . . . . ?
Zn1 N1" C2" C3" -177.5(2) . . . . ?
C6" N1" C2" C6' -178.5(3) . . . . ?
Zn1 N1" C2" C6' 4.0(3) . . . . ?
N1' C6' C2" N1" 1.7(4) . . . . ?
C5' C6' C2" N1" -179.3(3) . . . . ?
N1' C6' C2" C3" -176.8(3) . . . . ?
C5' C6' C2" C3" 2.2(5) . . . . ?
N1' C6' C5' C4' 1.7(5) . . . . ?
C2" C6' C5' C4' -177.1(3) . . . . ?
C2 C3 C4 C5 0.7(5) . . . . ?
C6 C5 C4 C3 0.3(5) . . . . ?
C2 N1 C6 C5 1.1(4) . . . . ?
Zn1 N1 C6 C5 175.0(2) . . . . ?
C2 N1 C6 C2' -177.9(3) . . . . ?
Zn1 N1 C6 C2' -4.0(3) . . . . ?
C4 C5 C6 N1 -1.2(5) . . . . ?
C4 C5 C6 C2' 177.7(3) . . . . ?
N1' C2' C6 N1 0.1(4) . . . . ?
C3' C2' C6 N1 179.5(3) . . . . ?
N1' C2' C6 C5 -178.9(3) . . . . ?
C3' C2' C6 C5 0.5(5) . . . . ?
C6' C5' C4' C3' -0.3(5) . . . . ?
C2' C3' C4' C5' -0.8(5) . . . . ?
C6 N1 C2 C3 -0.1(5) . . . . ?
Zn1 N1 C2 C3 -173.3(2) . . . . ?
C4 C3 C2 N1 -0.8(5) . . . . ?
N1" C2" C3" C4" 0.2(5) . . . . ?
C6' C2" C3" C4" 178.6(3) . . . . ?
C6" C5" C4" C3" 0.5(5) . . . . ?
C2" C3" C4" C5" -0.5(5) . . . . ?
C2" N1" C6" C5" 0.0(5) . . . . ?
Zn1 N1" C6" C5" 177.3(2) . . . . ?
C4" C5" C6" N1" -0.3(5) . . . . ?
